data_2238690
loop_
_publ_author_name
'Prasanna, M. K.'
'Sithambaresan, M.'
'Pradeepkumar, K.'
'Kurup, M. R. Prathapachandra'

_publ_section_title
;
 2-{(<i>E</i>)-[(2<i>Z</i>)-2-(1,2-Dihydrophthalazin-1-ylidene)hydrazinylidene]methyl}phenol
;
_journal_coeditor_code ZL2563
_journal_issue 10
_journal_name_full 'Acta Crystallographica Section E'
_journal_page_first o1522
_journal_page_last o1523
_journal_paper_doi 10.1107/S1600536813024203
_journal_volume 69
_journal_year 2013
_chemical_formula_iupac 'C15 H12 N4 O'
_chemical_formula_moiety 'C15 H12 N4 O'
_chemical_formula_sum 'C15 H12 N4 O'
_chemical_formula_weight 264.29
_chemical_name_systematic 2-{(<i>E</i>)-[(2<i>Z</i>)-2-(1,2-Dihydrophthalazin-1-ylidene)hydrazinylidene]methyl}phenol
_space_group_IT_number 2
_symmetry_cell_setting triclinic
_symmetry_space_group_name_Hall '-P 1'
_symmetry_space_group_name_H-M 'P -1'
_atom_sites_solution_hydrogens geom
_atom_sites_solution_primary direct
_atom_sites_solution_secondary difmap
_audit_creation_method SHELXL-97
_cell_angle_alpha 89.774(9)
_cell_angle_beta 83.113(9)
_cell_angle_gamma 70.356(8)
_cell_formula_units_Z 2
_cell_length_a 6.8028(12)
_cell_length_b 8.4263(13)
_cell_length_c 11.868(2)
_cell_measurement_reflns_used 1437
_cell_measurement_temperature 296(2)
_cell_measurement_theta_max 27.401
_cell_measurement_theta_min 2.563
_cell_volume 635.60(19)
_computing_cell_refinement 'APEX2 and SAINT (Bruker, 2004)'
_computing_data_collection 'APEX2 (Bruker, 2004)'
_computing_data_reduction 'SAINT and XPREP (Bruker, 2004)'
_computing_molecular_graphics 'ORTEP-3 for Windows (Farrugia, 2012) and DIAMOND (Brandenburg, 2010)'
_computing_publication_material 'SHELXL97 (Sheldrick, 2008) and publCIF (Westrip, 2010)'
_computing_structure_refinement 'SHELXL97 (Sheldrick, 2008)'
_computing_structure_solution 'SHELXS97 (Sheldrick, 2008)'
_diffrn_ambient_temperature 296(2)
_diffrn_detector_area_resol_mean 8.33
_diffrn_measured_fraction_theta_full 0.978
_diffrn_measured_fraction_theta_max 0.978
_diffrn_measurement_device_type 'Bruker Kappa APEXII CCD'
_diffrn_measurement_method '\w and \f scan'
_diffrn_radiation_monochromator graphite
_diffrn_radiation_source 'fine-focus sealed tube'
_diffrn_radiation_type MoK\a
_diffrn_radiation_wavelength 0.71073
_diffrn_reflns_av_R_equivalents 0.0199
_diffrn_reflns_av_sigmaI/netI 0.0329
_diffrn_reflns_limit_h_max 8
_diffrn_reflns_limit_h_min -8
_diffrn_reflns_limit_k_max 10
_diffrn_reflns_limit_k_min -10
_diffrn_reflns_limit_l_max 14
_diffrn_reflns_limit_l_min -13
_diffrn_reflns_number 3781
_diffrn_reflns_theta_full 25.09
_diffrn_reflns_theta_max 25.09
_diffrn_reflns_theta_min 3.15
_diffrn_standards_number 0
_exptl_absorpt_coefficient_mu 0.092
_exptl_absorpt_correction_T_max 0.9819
_exptl_absorpt_correction_T_min 0.9775
_exptl_absorpt_correction_type multi-scan
_exptl_absorpt_process_details '(SADABS; Bruker, 2004)'
_exptl_crystal_colour colorless
_exptl_crystal_density_diffrn 1.381
_exptl_crystal_density_method 'not measured'
_exptl_crystal_description block
_exptl_crystal_F_000 276
_exptl_crystal_size_max 0.25
_exptl_crystal_size_mid 0.20
_exptl_crystal_size_min 0.20
_refine_diff_density_max 0.160
_refine_diff_density_min -0.165
_refine_ls_extinction_coef 0.014(4)
_refine_ls_extinction_expression Fc^*^=kFc[1+0.001xFc^2^\l^3^/sin(2\q)]^-1/4^
_refine_ls_extinction_method 'SHELXL97 (Sheldrick, 2008)'
_refine_ls_goodness_of_fit_ref 1.029
_refine_ls_hydrogen_treatment mixed
_refine_ls_matrix_type full
_refine_ls_number_parameters 175
_refine_ls_number_reflns 2204
_refine_ls_number_restraints 2
_refine_ls_restrained_S_all 1.029
_refine_ls_R_factor_all 0.0611
_refine_ls_R_factor_gt 0.0411
_refine_ls_shift/su_max 0.000
_refine_ls_shift/su_mean 0.000
_refine_ls_structure_factor_coef Fsqd
_refine_ls_weighting_details 'calc w=1/[\s^2^(Fo^2^)+(0.0527P)^2^+0.1254P] where P=(Fo^2^+2Fc^2^)/3'
_refine_ls_weighting_scheme calc
_refine_ls_wR_factor_gt 0.1006
_refine_ls_wR_factor_ref 0.1174
_reflns_number_gt 1623
_reflns_number_total 2204
_reflns_threshold_expression I>2sigma(I)
_cod_data_source_file zl2563.cif
_cod_data_source_block I
_cod_original_cell_volume 635.62(19)
_cod_database_code 2238690

loop_
_symmetry_equiv_pos_as_xyz
'x, y, z'
'-x, -y, -z'

loop_
_atom_site_type_symbol
_atom_site_label
_atom_site_fract_x
_atom_site_fract_y
_atom_site_fract_z
_atom_site_U_iso_or_equiv
_atom_site_adp_type
_atom_site_calc_flag
_atom_site_refinement_flags
_atom_site_occupancy
_atom_site_symmetry_multiplicity
_atom_site_disorder_assembly
_atom_site_disorder_group
O O1 0.8932(2) 0.3936(2) 0.68867(13) 0.0707(5) Uani d D 1 1 . .
N N1 0.55508(10) 0.56322(8) 0.82756(6) 0.0369(4) Uani d . 1 1 . .
H H1B 0.6902 0.5244 0.8219 0.044 Uiso calc PR 0.20(3) 1 A 1
H H1A 0.8225 0.4602 0.7435 0.044 Uiso d PRD 0.80(3) 1 A 2
N N2 0.43095(10) 0.68017(8) 0.91179(6) 0.0365(4) Uani d R 1 1 . .
N N3 0.74379(10) 0.62960(8) 0.99606(6) 0.0393(4) Uani d RD 1 1 . .
N N4 0.85914(10) 0.66505(8) 1.07304(6) 0.0438(4) Uani d R 1 1 . .
C C3 0.72100(10) 0.18492(8) 0.47512(6) 0.0661(6) Uani d R 1 1 . .
H H3 0.7802 0.1108 0.4127 0.079 Uiso d R 1 1 . .
C C2 0.8484(3) 0.2362(3) 0.53623(17) 0.0630(6) Uani d . 1 1 . .
H H2 0.9931 0.1976 0.5147 0.076 Uiso calc R 1 1 . .
C C1 0.7630(3) 0.3452(2) 0.62990(15) 0.0455(5) Uani d . 1 1 . .
C C6 0.5458(3) 0.40421(19) 0.66211(14) 0.0361(4) Uani d . 1 1 . .
C C7 0.4493(3) 0.51830(19) 0.75881(14) 0.0356(4) Uani d . 1 1 . .
H H7 0.3032 0.5616 0.7722 0.043 Uiso calc R 1 1 . .
C C8 0.5352(2) 0.71106(18) 0.98897(14) 0.0322(4) Uani d . 1 1 . .
C C9 0.4266(2) 0.84219(18) 1.07626(13) 0.0323(4) Uani d . 1 1 . .
C C10 0.2102(3) 0.9273(2) 1.08475(15) 0.0430(4) Uani d . 1 1 . .
H H10 0.1302 0.8972 1.0359 0.052 Uiso calc R 1 1 . .
C C11 0.1156(3) 1.0551(2) 1.16484(16) 0.0504(5) Uani d . 1 1 . .
H H11 -0.0286 1.1118 1.1698 0.060 Uiso calc R 1 1 . .
C C12 0.2321(3) 1.1010(2) 1.23860(16) 0.0517(5) Uani d . 1 1 . .
H H12 0.1664 1.1892 1.2919 0.062 Uiso calc R 1 1 . .
C C5 0.4208(3) 0.3510(2) 0.59677(15) 0.0472(5) Uani d . 1 1 . .
H H5 0.2755 0.3907 0.6161 0.057 Uiso calc R 1 1 . .
C C4 0.5070(4) 0.2413(3) 0.50468(17) 0.0602(6) Uani d . 1 1 . .
H H4 0.4214 0.2057 0.4628 0.072 Uiso calc R 1 1 . .
C C15 0.7637(3) 0.7886(2) 1.14463(15) 0.0428(4) Uani d . 1 1 . .
H H15 0.8421 0.8171 1.1951 0.051 Uiso calc R 1 1 . .
C C14 0.5434(3) 0.88579(19) 1.15182(14) 0.0363(4) Uani d . 1 1 . .
C C13 0.4441(3) 1.0164(2) 1.23294(16) 0.0462(5) Uani d . 1 1 . .
H H13 0.5219 1.0461 1.2832 0.055 Uiso calc R 1 1 . .
H H3' 0.811(3) 0.5389(17) 0.9514(14) 0.058(6) Uiso d D 1 1 . .

loop_
_atom_site_aniso_label
_atom_site_aniso_U_11
_atom_site_aniso_U_22
_atom_site_aniso_U_33
_atom_site_aniso_U_12
_atom_site_aniso_U_13
_atom_site_aniso_U_23
O1 0.0336(7) 0.1084(12) 0.0615(10) -0.0118(7) -0.0082(7) -0.0239(9)
N1 0.0332(8) 0.0376(8) 0.0384(8) -0.0096(6) -0.0060(6) -0.0029(6)
N2 0.0320(7) 0.0349(7) 0.0394(8) -0.0067(6) -0.0056(6) -0.0064(6)
N3 0.0299(7) 0.0406(8) 0.0448(9) -0.0073(6) -0.0079(6) -0.0070(7)
N4 0.0335(8) 0.0498(9) 0.0486(9) -0.0121(7) -0.0126(7) -0.0038(7)
C3 0.0787(16) 0.0594(13) 0.0451(12) -0.0035(11) -0.0081(11) -0.0165(10)
C2 0.0452(11) 0.0717(14) 0.0509(13) 0.0066(10) -0.0017(9) -0.0110(10)
C1 0.0381(10) 0.0508(11) 0.0408(10) -0.0046(8) -0.0090(8) -0.0008(8)
C6 0.0391(9) 0.0337(9) 0.0342(9) -0.0098(7) -0.0067(7) 0.0018(7)
C7 0.0307(8) 0.0368(9) 0.0388(10) -0.0101(7) -0.0059(7) 0.0008(7)
C8 0.0291(8) 0.0307(8) 0.0370(9) -0.0097(7) -0.0056(7) 0.0025(7)
C9 0.0338(9) 0.0295(8) 0.0343(9) -0.0112(7) -0.0057(7) 0.0041(7)
C10 0.0344(9) 0.0438(10) 0.0486(11) -0.0085(8) -0.0110(8) -0.0025(8)
C11 0.0394(10) 0.0477(11) 0.0534(12) -0.0015(8) -0.0038(9) -0.0080(9)
C12 0.0587(12) 0.0429(10) 0.0470(12) -0.0101(9) -0.0015(9) -0.0102(9)
C5 0.0475(11) 0.0526(11) 0.0445(11) -0.0197(9) -0.0087(9) -0.0034(9)
C4 0.0703(14) 0.0607(13) 0.0509(13) -0.0217(11) -0.0128(11) -0.0132(10)
C15 0.0368(10) 0.0492(10) 0.0469(11) -0.0172(8) -0.0141(8) -0.0013(8)
C14 0.0392(9) 0.0364(9) 0.0368(10) -0.0159(7) -0.0090(8) 0.0036(7)
C13 0.0520(11) 0.0456(10) 0.0431(11) -0.0171(9) -0.0121(9) -0.0059(8)

loop_
_atom_type_symbol
_atom_type_description
_atom_type_scat_dispersion_real
_atom_type_scat_dispersion_imag
_atom_type_scat_source
C C 0.0033 0.0016 'International Tables Vol C Tables 4.2.6.8 and 6.1.1.4'
H H 0.0000 0.0000 'International Tables Vol C Tables 4.2.6.8 and 6.1.1.4'
N N 0.0061 0.0033 'International Tables Vol C Tables 4.2.6.8 and 6.1.1.4'
O O 0.0106 0.0060 'International Tables Vol C Tables 4.2.6.8 and 6.1.1.4'

loop_
_geom_angle_atom_site_label_1
_geom_angle_atom_site_label_2
_geom_angle_atom_site_label_3
_geom_angle
C1 O1 H1A 109.9
C7 N1 N2 113.77(8)
C7 N1 H1B 123.1
N2 N1 H1B 123.1
C8 N2 N1 113.87(7)
C8 N3 N4 126.36(7)
C8 N3 H3' 118.5(12)
N4 N3 H3' 114.9(12)
C15 N4 N3 117.14(8)
C2 C3 C4 120.90(12)
C2 C3 H3 119.6
C4 C3 H3 119.5
C3 C2 C1 120.24(17)
C3 C2 H2 119.9
C1 C2 H2 119.9
O1 C1 C2 118.85(17)
O1 C1 C6 121.08(15)
C2 C1 C6 120.06(17)
C5 C6 C1 118.02(16)
C5 C6 C7 119.84(16)
C1 C6 C7 122.14(15)
N1 C7 C6 123.25(14)
N1 C7 H7 118.4
C6 C7 H7 118.4
N2 C8 N3 125.28(13)
N2 C8 C9 119.19(13)
N3 C8 C9 115.53(12)
C14 C9 C10 119.33(15)
C14 C9 C8 118.79(14)
C10 C9 C8 121.87(14)
C11 C10 C9 120.02(16)
C11 C10 H10 120.0
C9 C10 H10 120.0
C10 C11 C12 120.77(17)
C10 C11 H11 119.6
C12 C11 H11 119.6
C13 C12 C11 119.97(16)
C13 C12 H12 120.0
C11 C12 H12 120.0
C4 C5 C6 121.54(18)
C4 C5 H5 119.2
C6 C5 H5 119.2
C3 C4 C5 119.22(16)
C3 C4 H4 120.4
C5 C4 H4 120.4
N4 C15 C14 124.22(14)
N4 C15 H15 117.9
C14 C15 H15 117.9
C9 C14 C13 119.80(15)
C9 C14 C15 117.65(15)
C13 C14 C15 122.52(15)
C12 C13 C14 120.10(16)
C12 C13 H13 120.0
C14 C13 H13 120.0

loop_
_geom_bond_atom_site_label_1
_geom_bond_atom_site_label_2
_geom_bond_distance
O1 C1 1.353(2)
O1 H1A 0.8460
N1 C7 1.2861(16)
N1 N2 1.3891
N1 H1B 0.8600
N2 C8 1.3008(16)
N3 C8 1.3654(16)
N3 N4 1.3680
N3 H3' 0.886(9)
N4 C15 1.2834(18)
C3 C2 1.367(2)
C3 C4 1.372(2)
C3 H3 0.9300
C2 C1 1.383(3)
C2 H2 0.9300
C1 C6 1.396(2)
C6 C5 1.394(2)
C6 C7 1.441(2)
C7 H7 0.9300
C8 C9 1.455(2)
C9 C14 1.393(2)
C9 C10 1.395(2)
C10 C11 1.368(2)
C10 H10 0.9300
C11 C12 1.385(2)
C11 H11 0.9300
C12 C13 1.371(3)
C12 H12 0.9300
C5 C4 1.372(3)
C5 H5 0.9300
C4 H4 0.9300
C15 C14 1.439(2)
C15 H15 0.9300
C14 C13 1.395(2)
C13 H13 0.9300

loop_
_geom_hbond_atom_site_label_D
_geom_hbond_atom_site_label_H
_geom_hbond_atom_site_label_A
_geom_hbond_site_symmetry_A
_geom_hbond_distance_DH
_geom_hbond_distance_HA
_geom_hbond_distance_DA
_geom_hbond_angle_DHA
N3 H3' N4 2_767 0.886(9) 2.307(14) 3.0181(14) 137.3(15)
O1 H1A N1 . 0.85 1.89 2.6362(15) 146.5
C15 H15 O1 2_767 0.93 2.59 3.224(3) 125

loop_
_geom_torsion_atom_site_label_1
_geom_torsion_atom_site_label_2
_geom_torsion_atom_site_label_3
_geom_torsion_atom_site_label_4
_geom_torsion
C7 N1 N2 C8 172.44(12)
C8 N3 N4 C15 -1.23(12)
C4 C3 C2 C1 0.6(3)
C3 C2 C1 O1 179.96(16)
C3 C2 C1 C6 -0.4(3)
O1 C1 C6 C5 179.15(16)
C2 C1 C6 C5 -0.5(3)
O1 C1 C6 C7 -0.1(3)
C2 C1 C6 C7 -179.82(17)
N2 N1 C7 C6 177.11(12)
C5 C6 C7 N1 174.86(14)
C1 C6 C7 N1 -5.9(2)
N1 N2 C8 N3 -5.34(17)
N1 N2 C8 C9 174.60(10)
N4 N3 C8 N2 176.70(9)
N4 N3 C8 C9 -3.25(16)
N2 C8 C9 C14 -173.79(13)
N3 C8 C9 C14 6.2(2)
N2 C8 C9 C10 4.9(2)
N3 C8 C9 C10 -175.18(14)
C14 C9 C10 C11 1.6(3)
C8 C9 C10 C11 -177.04(16)
C9 C10 C11 C12 -0.3(3)
C10 C11 C12 C13 -1.0(3)
C1 C6 C5 C4 1.2(3)
C7 C6 C5 C4 -179.45(17)
C2 C3 C4 C5 0.1(3)
C6 C5 C4 C3 -1.1(3)
N3 N4 C15 C14 2.9(2)
C10 C9 C14 C13 -1.6(2)
C8 C9 C14 C13 177.10(15)
C10 C9 C14 C15 176.45(15)
C8 C9 C14 C15 -4.8(2)
N4 C15 C14 C9 0.2(2)
N4 C15 C14 C13 178.22(15)
C11 C12 C13 C14 1.0(3)
C9 C14 C13 C12 0.3(3)
C15 C14 C13 C12 -177.65(17)
